data_4083921
loop_
_publ_author_name
'Semproni, Scott P.'
'Chirik, Paul J.'

_publ_section_title
;
 N--H and N--C Bond Formation with an N2-Derived Dihafnium \m-Nitrido
 Complex
;
_journal_issue 14
_journal_name_full Organometallics
_journal_page_first 3727
_journal_paper_doi 10.1021/om500393n
_journal_volume 33
_journal_year 2014
_chemical_formula_sum 'C82 H108 F Hf4 N4 O2'
_chemical_formula_weight 1914.68
_chemical_name_systematic
;
 ?
;
_space_group_IT_number 2
_symmetry_cell_setting triclinic
_symmetry_space_group_name_Hall '-P 1'
_symmetry_space_group_name_H-M 'P -1'
_atom_sites_solution_hydrogens geom
_atom_sites_solution_primary direct
_atom_sites_solution_secondary difmap
_audit_creation_method SHELXL-97
_cell_angle_alpha 85.0880(10)
_cell_angle_beta 77.5900(10)
_cell_angle_gamma 82.5180(10)
_cell_formula_units_Z 1
_cell_length_a 9.3308(8)
_cell_length_b 11.3211(9)
_cell_length_c 17.9171(15)
_cell_measurement_reflns_used 9962
_cell_measurement_temperature 100(2)
_cell_measurement_theta_max 27.53
_cell_measurement_theta_min 2.89
_cell_volume 1829.5(3)
_computing_cell_refinement 'Bruker SAINT'
_computing_data_collection 'Bruker APEX2'
_computing_data_reduction 'Bruker SAINT'
_computing_molecular_graphics 'ORTEP3 (Farraguia, 1994)'
_computing_structure_refinement 'SHELXL-97 (Sheldrick, 2008)'
_computing_structure_solution 'SIR92 (Giacavazzo, 1993)'
_diffrn_ambient_temperature 100(2)
_diffrn_measured_fraction_theta_full 0.981
_diffrn_measured_fraction_theta_max 0.981
_diffrn_measurement_device_type 'Bruker APEX II CCD'
_diffrn_measurement_method 'phi and omega scans'
_diffrn_radiation_monochromator graphite
_diffrn_radiation_source 'fine-focus sealed tube'
_diffrn_radiation_type MoK\a
_diffrn_radiation_wavelength 0.71073
_diffrn_reflns_av_R_equivalents 0.0171
_diffrn_reflns_av_sigmaI/netI 0.0217
_diffrn_reflns_limit_h_max 12
_diffrn_reflns_limit_h_min -11
_diffrn_reflns_limit_k_max 14
_diffrn_reflns_limit_k_min -14
_diffrn_reflns_limit_l_max 23
_diffrn_reflns_limit_l_min -23
_diffrn_reflns_number 18558
_diffrn_reflns_theta_full 27.53
_diffrn_reflns_theta_max 27.53
_diffrn_reflns_theta_min 2.10
_exptl_absorpt_coefficient_mu 5.707
_exptl_absorpt_correction_T_max 0.7456
_exptl_absorpt_correction_T_min 0.5450
_exptl_absorpt_correction_type multi-scan
_exptl_absorpt_process_details 'SADABS V2008/1 (Bruker AXS)'
_exptl_crystal_colour colourless
_exptl_crystal_density_diffrn 1.738
_exptl_crystal_density_method 'not measured'
_exptl_crystal_description irregular
_exptl_crystal_F_000 941
_exptl_crystal_size_max 0.168
_exptl_crystal_size_mid 0.152
_exptl_crystal_size_min 0.089
_refine_diff_density_max 1.173
_refine_diff_density_min -0.839
_refine_diff_density_rms 0.087
_refine_ls_extinction_method none
_refine_ls_goodness_of_fit_ref 1.032
_refine_ls_hydrogen_treatment mixed
_refine_ls_matrix_type full
_refine_ls_number_parameters 442
_refine_ls_number_reflns 8280
_refine_ls_number_restraints 1
_refine_ls_restrained_S_all 1.033
_refine_ls_R_factor_all 0.0185
_refine_ls_R_factor_gt 0.0159
_refine_ls_shift/su_max 0.003
_refine_ls_shift/su_mean 0.000
_refine_ls_structure_factor_coef Fsqd
_refine_ls_weighting_details 'calc w=1/[\s^2^(Fo^2^)+(0.0146P)^2^+1.9989P] where P=(Fo^2^+2Fc^2^)/3'
_refine_ls_weighting_scheme calc
_refine_ls_wR_factor_gt 0.0377
_refine_ls_wR_factor_ref 0.0393
_reflns_number_gt 7611
_reflns_number_total 8280
_reflns_threshold_expression >2\s(I)
_cod_data_source_file om500393n_si_002.cif
_cod_data_source_block sps81
_cod_depositor_comments 'Adding full bibliography for 4083916--4083924.cif.'
_cod_original_sg_symbol_H-M P-1
_cod_database_code 4083921

loop_
_symmetry_equiv_pos_as_xyz
'x, y, z'
'-x, -y, -z'

loop_
_atom_site_label
_atom_site_type_symbol
_atom_site_fract_x
_atom_site_fract_y
_atom_site_fract_z
_atom_site_U_iso_or_equiv
_atom_site_adp_type
_atom_site_occupancy
_atom_site_symmetry_multiplicity
_atom_site_calc_flag
_atom_site_refinement_flags
C1 C -0.1021(2) 1.2134(2) 0.27187(14) 0.0177(5) Uani 1 1 d .
H1 H -0.1392 1.2951 0.2660 0.021 Uiso 1 1 calc R
C1S C -0.1005(4) 1.4214(3) -0.0019(2) 0.0435(9) Uani 1 1 d .
H1S H -0.1702 1.3675 -0.0024 0.052 Uiso 1 1 calc R
C2 C -0.0404(3) 1.1372(2) 0.21073(14) 0.0176(5) Uani 1 1 d .
C2S C -0.1086(5) 1.4822(3) 0.0630(2) 0.0474(9) Uani 1 1 d .
C3 C -0.0019(2) 1.0237(2) 0.24555(13) 0.0162(4) Uani 1 1 d .
H3 H 0.0404 0.9544 0.2188 0.019 Uiso 1 1 calc R
C3S C -0.0080(4) 1.5608(3) 0.0652(2) 0.0441(9) Uani 1 1 d .
H3S H -0.0143 1.6020 0.1100 0.053 Uiso 1 1 calc R
C4 C -0.0361(2) 1.0291(2) 0.32595(14) 0.0168(4) Uani 1 1 d .
F1 F -0.1943(4) 1.4633(3) 0.1186(2) 0.0403(8) Uani 0.50 1 d P
C5 C -0.0993(2) 1.1485(2) 0.34232(14) 0.0180(5) Uani 1 1 d .
C6 C -0.0346(3) 1.1651(2) 0.12657(14) 0.0234(5) Uani 1 1 d .
H6A H -0.1317 1.1598 0.1153 0.035 Uiso 1 1 calc R
H6B H 0.0391 1.1076 0.0971 0.035 Uiso 1 1 calc R
H6C H -0.0073 1.2459 0.1124 0.035 Uiso 1 1 calc R
C7 C -0.0277(3) 0.9268(2) 0.38387(14) 0.0213(5) Uani 1 1 d .
H7A H -0.1174 0.8870 0.3919 0.032 Uiso 1 1 calc R
H7B H -0.0188 0.9564 0.4323 0.032 Uiso 1 1 calc R
H7C H 0.0588 0.8700 0.3654 0.032 Uiso 1 1 calc R
C8 C -0.1645(3) 1.1924(2) 0.42052(15) 0.0243(5) Uani 1 1 d .
H8A H -0.2019 1.2771 0.4159 0.036 Uiso 1 1 calc R
H8B H -0.0884 1.1821 0.4514 0.036 Uiso 1 1 calc R
H8C H -0.2459 1.1467 0.4454 0.036 Uiso 1 1 calc R
C9 C 0.1502(3) 1.36165(19) 0.20071(13) 0.0169(4) Uani 1 1 d .
H9 H 0.0626 1.3850 0.1816 0.020 Uiso 1 1 calc R
C10 C 0.2833(3) 1.3021(2) 0.15900(13) 0.0174(5) Uani 1 1 d .
C11 C 0.3864(3) 1.2863(2) 0.20766(13) 0.0168(4) Uani 1 1 d .
C12 C 0.3155(3) 1.3328(2) 0.27871(14) 0.0170(4) Uani 1 1 d .
H12 H 0.3590 1.3323 0.3221 0.020 Uiso 1 1 calc R
C13 C 0.1683(3) 1.38056(19) 0.27457(13) 0.0167(4) Uani 1 1 d .
C14 C 0.3158(3) 1.2757(2) 0.07599(14) 0.0258(5) Uani 1 1 d .
H14A H 0.4045 1.3114 0.0493 0.039 Uiso 1 1 calc R
H14B H 0.2320 1.3095 0.0531 0.039 Uiso 1 1 calc R
H14C H 0.3322 1.1892 0.0714 0.039 Uiso 1 1 calc R
C15 C 0.5468(3) 1.2409(2) 0.18473(15) 0.0242(5) Uani 1 1 d .
H15A H 0.5974 1.2988 0.1479 0.036 Uiso 1 1 calc R
H15B H 0.5569 1.1644 0.1611 0.036 Uiso 1 1 calc R
H15C H 0.5910 1.2297 0.2301 0.036 Uiso 1 1 calc R
C16 C 0.0550(3) 1.4423(2) 0.33614(14) 0.0207(5) Uani 1 1 d .
H16A H 0.0767 1.5243 0.3379 0.031 Uiso 1 1 calc R
H16B H 0.0579 1.3992 0.3857 0.031 Uiso 1 1 calc R
H16C H -0.0435 1.4437 0.3249 0.031 Uiso 1 1 calc R
C17 C 0.5152(3) 0.9146(2) 0.08958(13) 0.0174(5) Uani 1 1 d .
H17 H 0.5011 0.9975 0.0757 0.021 Uiso 1 1 calc R
C18 C 0.4164(3) 0.8320(2) 0.08608(13) 0.0172(5) Uani 1 1 d .
C19 C 0.4795(3) 0.7176(2) 0.11074(13) 0.0175(5) Uani 1 1 d .
C20 C 0.6143(3) 0.7333(2) 0.12959(13) 0.0178(5) Uani 1 1 d .
H20 H 0.6793 0.6715 0.1480 0.021 Uiso 1 1 calc R
C21 C 0.6388(3) 0.8551(2) 0.11704(13) 0.0174(5) Uani 1 1 d .
C22 C 0.7766(3) 0.9066(2) 0.12206(15) 0.0247(5) Uani 1 1 d .
H22A H 0.8399 0.8471 0.1470 0.037 Uiso 1 1 calc R
H22B H 0.7501 0.9776 0.1520 0.037 Uiso 1 1 calc R
H22C H 0.8298 0.9288 0.0704 0.037 Uiso 1 1 calc R
C23 C 0.2757(3) 0.8598(2) 0.05701(15) 0.0234(5) Uani 1 1 d .
H23A H 0.2406 0.9449 0.0612 0.035 Uiso 1 1 calc R
H23B H 0.2007 0.8124 0.0876 0.035 Uiso 1 1 calc R
H23C H 0.2939 0.8403 0.0033 0.035 Uiso 1 1 calc R
C24 C 0.4199(3) 0.6007(2) 0.11088(15) 0.0248(5) Uani 1 1 d .
H24A H 0.4535 0.5684 0.0602 0.037 Uiso 1 1 calc R
H24B H 0.3117 0.6129 0.1232 0.037 Uiso 1 1 calc R
H24C H 0.4556 0.5443 0.1493 0.037 Uiso 1 1 calc R
C25 C 0.3984(3) 0.8450(2) 0.36912(12) 0.0155(4) Uani 1 1 d .
H25 H 0.3135 0.8914 0.3958 0.019 Uiso 1 1 calc R
C26 C 0.4084(3) 0.7221(2) 0.35642(13) 0.0166(4) Uani 1 1 d .
C27 C 0.5509(3) 0.6885(2) 0.31244(13) 0.0170(4) Uani 1 1 d .
C28 C 0.6278(3) 0.7910(2) 0.29930(13) 0.0173(5) Uani 1 1 d .
H28 H 0.7256 0.7941 0.2706 0.021 Uiso 1 1 calc R
C29 C 0.5355(3) 0.8876(2) 0.33565(13) 0.0166(4) Uani 1 1 d .
C30 C 0.5788(3) 1.0086(2) 0.34317(15) 0.0232(5) Uani 1 1 d .
H30A H 0.6035 1.0114 0.3934 0.035 Uiso 1 1 calc R
H30B H 0.4962 1.0697 0.3381 0.035 Uiso 1 1 calc R
H30C H 0.6648 1.0237 0.3029 0.035 Uiso 1 1 calc R
C31 C 0.2964(3) 0.6388(2) 0.39032(15) 0.0233(5) Uani 1 1 d .
H31A H 0.3010 0.5765 0.3549 0.035 Uiso 1 1 calc R
H31B H 0.1975 0.6833 0.3994 0.035 Uiso 1 1 calc R
H31C H 0.3174 0.6020 0.4389 0.035 Uiso 1 1 calc R
C32 C 0.6154(3) 0.5627(2) 0.29339(15) 0.0256(5) Uani 1 1 d .
H32A H 0.6204 0.5138 0.3408 0.038 Uiso 1 1 calc R
H32B H 0.7149 0.5636 0.2617 0.038 Uiso 1 1 calc R
H32C H 0.5526 0.5290 0.2653 0.038 Uiso 1 1 calc R
C33 C 0.1152(3) 0.7280(2) 0.23476(13) 0.0172(5) Uani 1 1 d .
C34 C 0.1938(3) 1.1404(2) 0.39385(13) 0.0168(4) Uani 1 1 d .
H34 H 0.1727 1.0648 0.4181 0.020 Uiso 1 1 calc R
C35 C 0.2291(3) 1.2117(2) 0.43887(13) 0.0173(5) Uani 1 1 d .
C36 C 0.2686(3) 1.2872(2) 0.48034(13) 0.0194(5) Uani 1 1 d .
C37 C 0.4281(3) 1.2984(3) 0.47794(16) 0.0272(6) Uani 1 1 d .
H37A H 0.4905 1.2489 0.4384 0.041 Uiso 1 1 calc R
H37B H 0.4516 1.2717 0.5278 0.041 Uiso 1 1 calc R
H37C H 0.4462 1.3820 0.4659 0.041 Uiso 1 1 calc R
C38 C 0.1574(3) 1.3671(2) 0.53406(15) 0.0250(5) Uani 1 1 d .
H38A H 0.0571 1.3557 0.5298 0.038 Uiso 1 1 calc R
H38B H 0.1737 1.4506 0.5203 0.038 Uiso 1 1 calc R
H38C H 0.1693 1.3465 0.5868 0.038 Uiso 1 1 calc R
N1 N 0.3309(2) 1.02056(17) 0.23046(11) 0.0158(4) Uani 1 1 d D
N2 N 0.2254(2) 0.76243(17) 0.24103(11) 0.0171(4) Uani 1 1 d .
O1 O 0.00222(19) 0.69495(17) 0.22809(11) 0.0275(4) Uani 1 1 d .
Hf1 Hf 0.172558(9) 1.160098(7) 0.269656(5) 0.01153(3) Uani 1 1 d .
Hf2 Hf 0.422267(9) 0.844111(7) 0.227565(5) 0.01102(3) Uani 1 1 d .
H1N H 0.394(4) 1.063(4) 0.196(2) 0.084(15) Uiso 1 1 d D

loop_
_atom_site_aniso_label
_atom_site_aniso_U_11
_atom_site_aniso_U_22
_atom_site_aniso_U_33
_atom_site_aniso_U_23
_atom_site_aniso_U_13
_atom_site_aniso_U_12
C1 0.0109(10) 0.0159(10) 0.0271(12) -0.0047(9) -0.0054(9) 0.0006(8)
C1S 0.064(2) 0.0216(13) 0.056(2) -0.0049(13) -0.0414(19) 0.0023(14)
C2 0.0139(11) 0.0185(11) 0.0216(12) -0.0016(9) -0.0060(9) -0.0021(9)
C2S 0.077(3) 0.0210(14) 0.052(2) -0.0048(14) -0.038(2) 0.0098(15)
C3 0.0146(11) 0.0152(10) 0.0203(11) -0.0029(9) -0.0051(9) -0.0033(8)
C3S 0.078(3) 0.0198(13) 0.0442(19) -0.0095(12) -0.0406(19) 0.0116(15)
C4 0.0112(10) 0.0172(10) 0.0218(12) -0.0001(9) -0.0011(9) -0.0058(8)
F1 0.042(2) 0.0307(18) 0.041(2) -0.0049(15) 0.0038(17) 0.0018(15)
C5 0.0104(10) 0.0232(11) 0.0206(12) -0.0035(9) -0.0022(9) -0.0027(9)
C6 0.0287(14) 0.0214(12) 0.0227(13) -0.0006(10) -0.0114(11) -0.0026(10)
C7 0.0192(12) 0.0223(12) 0.0224(12) 0.0020(10) -0.0024(10) -0.0072(9)
C8 0.0151(12) 0.0292(13) 0.0265(13) -0.0075(10) 0.0017(10) -0.0013(10)
C9 0.0194(11) 0.0134(10) 0.0177(11) 0.0007(8) -0.0038(9) -0.0025(8)
C10 0.0242(12) 0.0133(10) 0.0135(11) 0.0003(8) -0.0009(9) -0.0040(9)
C11 0.0159(11) 0.0139(10) 0.0189(11) 0.0011(8) 0.0010(9) -0.0043(8)
C12 0.0189(11) 0.0148(10) 0.0183(11) 0.0009(8) -0.0040(9) -0.0064(9)
C13 0.0213(12) 0.0118(10) 0.0169(11) -0.0020(8) -0.0014(9) -0.0041(8)
C14 0.0332(14) 0.0260(13) 0.0152(12) -0.0022(10) 0.0015(10) -0.0027(11)
C15 0.0172(12) 0.0226(12) 0.0287(13) 0.0013(10) 0.0039(10) -0.0038(9)
C16 0.0200(12) 0.0186(11) 0.0225(12) -0.0070(9) -0.0011(10) -0.0004(9)
C17 0.0218(12) 0.0165(10) 0.0122(10) -0.0002(8) -0.0001(9) -0.0012(9)
C18 0.0210(12) 0.0188(11) 0.0116(10) -0.0029(8) -0.0024(9) -0.0023(9)
C19 0.0227(12) 0.0184(11) 0.0106(10) -0.0052(8) 0.0007(9) -0.0030(9)
C20 0.0177(11) 0.0181(11) 0.0148(11) -0.0032(8) 0.0020(9) 0.0011(9)
C21 0.0159(11) 0.0199(11) 0.0146(11) -0.0020(9) 0.0021(9) -0.0036(9)
C22 0.0172(12) 0.0307(13) 0.0247(13) 0.0039(10) -0.0009(10) -0.0066(10)
C23 0.0246(13) 0.0275(13) 0.0198(12) -0.0006(10) -0.0084(10) -0.0034(10)
C24 0.0335(14) 0.0168(11) 0.0250(13) -0.0064(10) -0.0041(11) -0.0057(10)
C25 0.0151(11) 0.0211(11) 0.0103(10) -0.0027(8) -0.0026(8) -0.0009(9)
C26 0.0161(11) 0.0194(11) 0.0142(11) 0.0023(8) -0.0039(9) -0.0027(9)
C27 0.0176(11) 0.0191(11) 0.0141(11) 0.0003(8) -0.0048(9) -0.0001(9)
C28 0.0129(11) 0.0212(11) 0.0176(11) -0.0004(9) -0.0041(9) -0.0001(9)
C29 0.0150(11) 0.0205(11) 0.0155(11) -0.0017(9) -0.0049(9) -0.0033(9)
C30 0.0212(12) 0.0228(12) 0.0293(13) -0.0040(10) -0.0101(10) -0.0058(10)
C31 0.0226(13) 0.0239(12) 0.0225(12) 0.0050(10) -0.0021(10) -0.0079(10)
C32 0.0303(14) 0.0187(12) 0.0252(13) 0.0002(10) -0.0056(11) 0.0052(10)
C33 0.0194(12) 0.0142(10) 0.0173(11) -0.0008(8) -0.0033(9) -0.0001(9)
C34 0.0152(11) 0.0187(11) 0.0151(11) -0.0007(8) -0.0009(9) -0.0006(9)
C35 0.0134(11) 0.0203(11) 0.0162(11) -0.0006(9) 0.0000(9) 0.0004(9)
C36 0.0221(12) 0.0211(11) 0.0144(11) -0.0016(9) -0.0022(9) -0.0015(9)
C37 0.0255(13) 0.0339(14) 0.0249(13) -0.0045(11) -0.0102(11) -0.0038(11)
C38 0.0303(14) 0.0221(12) 0.0205(12) -0.0049(10) 0.0009(10) -0.0028(10)
N1 0.0131(9) 0.0153(9) 0.0174(9) -0.0016(7) 0.0004(7) -0.0012(7)
N2 0.0161(10) 0.0177(9) 0.0184(10) -0.0012(8) -0.0040(8) -0.0051(8)
O1 0.0183(9) 0.0289(10) 0.0394(11) -0.0029(8) -0.0111(8) -0.0084(7)
Hf1 0.01119(5) 0.01141(4) 0.01179(5) -0.00134(3) -0.00163(3) -0.00131(3)
Hf2 0.01061(5) 0.01103(4) 0.01122(5) -0.00118(3) -0.00153(3) -0.00140(3)

loop_
_atom_type_symbol
_atom_type_description
_atom_type_scat_dispersion_real
_atom_type_scat_dispersion_imag
_atom_type_scat_source
C C 0.0033 0.0016 'International Tables Vol C Tables 4.2.6.8 and 6.1.1.4'
H H 0.0000 0.0000 'International Tables Vol C Tables 4.2.6.8 and 6.1.1.4'
N N 0.0061 0.0033 'International Tables Vol C Tables 4.2.6.8 and 6.1.1.4'
O O 0.0106 0.0060 'International Tables Vol C Tables 4.2.6.8 and 6.1.1.4'
Hf Hf -0.5830 6.1852 'International Tables Vol C Tables 4.2.6.8 and 6.1.1.4'
F F 0.0171 0.0103 'International Tables Vol C Tables 4.2.6.8 and 6.1.1.4'

loop_
_geom_angle_atom_site_label_1
_geom_angle_atom_site_label_2
_geom_angle_atom_site_label_3
_geom_angle
_geom_angle_site_symmetry_1
C5 C1 C2 109.4(2) .
C5 C1 Hf1 76.38(13) .
C2 C1 Hf1 71.43(13) .
C3S C1S C2S 119.9(3) 2_585
C3 C2 C1 106.1(2) .
C3 C2 C6 125.8(2) .
C1 C2 C6 127.6(2) .
C3 C2 Hf1 74.18(13) .
C1 C2 Hf1 75.69(13) .
C6 C2 Hf1 121.45(16) .
F1 C2S C3S 117.9(4) .
F1 C2S C1S 120.9(4) .
C3S C2S C1S 121.1(4) .
C4 C3 C2 109.7(2) .
C4 C3 Hf1 76.72(13) .
C2 C3 Hf1 72.88(13) .
C1S C3S C2S 119.1(3) 2_585
C3 C4 C5 107.2(2) .
C3 C4 C7 126.8(2) .
C5 C4 C7 125.5(2) .
C3 C4 Hf1 71.11(13) .
C5 C4 Hf1 74.89(13) .
C7 C4 Hf1 125.52(16) .
C1 C5 C4 107.6(2) .
C1 C5 C8 126.4(2) .
C4 C5 C8 125.7(2) .
C1 C5 Hf1 71.91(13) .
C4 C5 Hf1 73.08(13) .
C8 C5 Hf1 125.21(16) .
C13 C9 C10 109.5(2) .
C13 C9 Hf1 73.43(13) .
C10 C9 Hf1 76.07(13) .
C11 C10 C9 107.0(2) .
C11 C10 C14 125.9(2) .
C9 C10 C14 126.6(2) .
C11 C10 Hf1 75.49(13) .
C9 C10 Hf1 71.38(13) .
C14 C10 Hf1 124.71(16) .
C12 C11 C10 108.0(2) .
C12 C11 C15 126.0(2) .
C10 C11 C15 125.7(2) .
C12 C11 Hf1 71.65(13) .
C10 C11 Hf1 72.70(13) .
C15 C11 Hf1 126.49(15) .
C11 C12 C13 108.8(2) .
C11 C12 Hf1 76.48(13) .
C13 C12 Hf1 72.01(13) .
C9 C13 C12 106.7(2) .
C9 C13 C16 126.4(2) .
C12 C13 C16 126.9(2) .
C9 C13 Hf1 73.92(13) .
C12 C13 Hf1 75.18(13) .
C16 C13 Hf1 117.71(15) .
C18 C17 C21 109.6(2) .
C18 C17 Hf2 75.08(13) .
C21 C17 Hf2 72.93(13) .
C17 C18 C19 107.4(2) .
C17 C18 C23 125.6(2) .
C19 C18 C23 126.9(2) .
C17 C18 Hf2 72.82(13) .
C19 C18 Hf2 73.70(13) .
C23 C18 Hf2 121.83(16) .
C20 C19 C18 107.2(2) .
C20 C19 C24 126.0(2) .
C18 C19 C24 126.7(2) .
C20 C19 Hf2 72.01(13) .
C18 C19 Hf2 73.96(13) .
C24 C19 Hf2 123.02(16) .
C19 C20 C21 109.9(2) .
C19 C20 Hf2 75.79(13) .
C21 C20 Hf2 73.73(13) .
C20 C21 C17 105.9(2) .
C20 C21 C22 126.5(2) .
C17 C21 C22 127.1(2) .
C20 C21 Hf2 73.50(13) .
C17 C21 Hf2 74.45(13) .
C22 C21 Hf2 123.06(16) .
C26 C25 C29 109.0(2) .
C26 C25 Hf2 76.74(13) .
C29 C25 Hf2 73.89(13) .
C27 C26 C25 107.6(2) .
C27 C26 C31 125.4(2) .
C25 C26 C31 126.6(2) .
C27 C26 Hf2 74.09(13) .
C25 C26 Hf2 70.87(12) .
C31 C26 Hf2 125.76(16) .
C26 C27 C28 107.5(2) .
C26 C27 C32 125.5(2) .
C28 C27 C32 126.4(2) .
C26 C27 Hf2 74.01(12) .
C28 C27 Hf2 71.44(12) .
C32 C27 Hf2 126.73(16) .
C29 C28 C27 109.1(2) .
C29 C28 Hf2 73.42(13) .
C27 C28 Hf2 76.23(13) .
C28 C29 C25 106.7(2) .
C28 C29 C30 126.5(2) .
C25 C29 C30 126.6(2) .
C28 C29 Hf2 73.89(13) .
C25 C29 Hf2 73.21(13) .
C30 C29 Hf2 122.20(16) .
N2 C33 O1 178.9(3) .
C35 C34 Hf1 133.07(18) .
C34 C35 C36 176.4(3) .
C35 C36 C37 121.7(2) .
C35 C36 C38 122.6(2) .
C37 C36 C38 115.8(2) .
Hf2 N1 Hf1 154.52(11) .
C33 N2 Hf2 166.96(19) .
N1 Hf1 C34 97.48(8) .
N1 Hf1 C2 104.59(8) .
C34 Hf1 C2 130.38(8) .
N1 Hf1 C13 135.54(8) .
C34 Hf1 C13 88.43(8) .
C2 Hf1 C13 104.50(8) .
N1 Hf1 C9 123.81(8) .
C34 Hf1 C9 121.05(8) .
C2 Hf1 C9 81.33(8) .
C13 Hf1 C9 32.65(7) .
N1 Hf1 C3 82.99(8) .
C34 Hf1 C3 110.75(8) .
C2 Hf1 C3 32.94(7) .
C13 Hf1 C3 135.60(8) .
C9 Hf1 C3 114.05(8) .
N1 Hf1 C12 105.61(8) .
C34 Hf1 C12 77.82(8) .
C2 Hf1 C12 134.40(7) .
C13 Hf1 C12 32.82(8) .
C9 Hf1 C12 53.48(8) .
C3 Hf1 C12 167.33(7) .
N1 Hf1 C1 135.43(8) .
C34 Hf1 C1 105.81(8) .
C2 Hf1 C1 32.88(7) .
C13 Hf1 C1 83.33(8) .
C9 Hf1 C1 74.48(8) .
C3 Hf1 C1 53.45(7) .
C12 Hf1 C1 116.05(7) .
N1 Hf1 C10 91.49(8) .
C34 Hf1 C10 130.82(8) .
C2 Hf1 C10 92.82(8) .
C13 Hf1 C10 54.25(7) .
C9 Hf1 C10 32.55(7) .
C3 Hf1 C10 118.33(8) .
C12 Hf1 C10 53.28(7) .
C1 Hf1 C10 100.64(8) .
N1 Hf1 C4 96.00(8) .
C34 Hf1 C4 79.97(8) .
C2 Hf1 C4 54.23(8) .
C13 Hf1 C4 128.34(8) .
C9 Hf1 C4 127.48(7) .
C3 Hf1 C4 32.17(7) .
C12 Hf1 C4 150.69(8) .
C1 Hf1 C4 53.05(7) .
C10 Hf1 C4 147.04(8) .
N1 Hf1 C11 82.05(8) .
C34 Hf1 C11 101.91(8) .
C2 Hf1 C11 124.58(8) .
C13 Hf1 C11 53.73(7) .
C9 Hf1 C11 53.05(7) .
C3 Hf1 C11 145.51(8) .
C12 Hf1 C11 31.87(7) .
C1 Hf1 C11 127.53(7) .
C10 Hf1 C11 31.81(7) .
C4 Hf1 C11 177.44(7) .
N1 Hf1 C5 128.03(8) .
C34 Hf1 C5 77.40(8) .
C2 Hf1 C5 53.95(8) .
C13 Hf1 C5 96.32(8) .
C9 Hf1 C5 100.99(8) .
C3 Hf1 C5 53.14(8) .
C12 Hf1 C5 122.92(8) .
C1 Hf1 C5 31.71(8) .
C10 Hf1 C5 131.04(7) .
C4 Hf1 C5 32.03(7) .
C11 Hf1 C5 149.91(7) .
N1 Hf2 N2 98.80(8) .
N1 Hf2 C25 87.23(8) .
N2 Hf2 C25 91.92(8) .
N1 Hf2 C29 85.65(8) .
N2 Hf2 C29 124.67(8) .
C25 Hf2 C29 32.90(7) .
N1 Hf2 C20 132.14(8) .
N2 Hf2 C20 107.16(8) .
C25 Hf2 C20 130.06(8) .
C29 Hf2 C20 109.64(8) .
N1 Hf2 C28 115.06(8) .
N2 Hf2 C28 127.75(8) .
C25 Hf2 C28 53.89(7) .
C29 Hf2 C28 32.70(7) .
C20 Hf2 C28 78.99(8) .
N1 Hf2 C21 101.30(8) .
N2 Hf2 C21 131.44(8) .
C25 Hf2 C21 132.58(8) .
C29 Hf2 C21 100.65(8) .
C20 Hf2 C21 32.77(7) .
C28 Hf2 C21 81.04(8) .
N1 Hf2 C17 80.04(8) .
N2 Hf2 C17 111.72(8) .
C25 Hf2 C17 154.50(8) .
C29 Hf2 C17 123.27(8) .
C20 Hf2 C17 53.30(7) .
C28 Hf2 C17 112.41(8) .
C21 Hf2 C17 32.62(7) .
N1 Hf2 C19 125.88(8) .
N2 Hf2 C19 78.23(8) .
C25 Hf2 C19 146.31(7) .
C29 Hf2 C19 140.27(8) .
C20 Hf2 C19 32.20(8) .
C28 Hf2 C19 107.82(8) .
C21 Hf2 C19 54.22(8) .
C17 Hf2 C19 53.32(7) .
N1 Hf2 C18 93.55(8) .
N2 Hf2 C18 81.01(8) .
C25 Hf2 C18 172.92(8) .
C29 Hf2 C18 154.17(8) .
C20 Hf2 C18 53.39(8) .
C28 Hf2 C18 131.33(8) .
C21 Hf2 C18 54.14(8) .
C17 Hf2 C18 32.10(8) .
C19 Hf2 C18 32.34(7) .
N1 Hf2 C26 117.35(8) .
N2 Hf2 C26 76.36(7) .
C25 Hf2 C26 32.39(7) .
C29 Hf2 C26 53.98(7) .
C20 Hf2 C26 107.60(7) .
C28 Hf2 C26 53.36(7) .
C21 Hf2 C26 128.77(7) .
C17 Hf2 C26 160.31(7) .
C19 Hf2 C26 114.26(7) .
C18 Hf2 C26 143.87(8) .
N1 Hf2 C27 138.18(8) .
N2 Hf2 C27 96.60(8) .
C25 Hf2 C27 53.53(7) .
C29 Hf2 C27 53.97(7) .
C20 Hf2 C27 78.23(7) .
C28 Hf2 C27 32.34(7) .
C21 Hf2 C27 96.96(7) .
C17 Hf2 C27 128.65(7) .
C19 Hf2 C27 95.24(7) .
C18 Hf2 C27 127.26(7) .
C26 Hf2 C27 31.90(7) .

loop_
_geom_bond_atom_site_label_1
_geom_bond_atom_site_label_2
_geom_bond_distance
_geom_bond_site_symmetry_2
C1 C5 1.408(3) .
C1 C2 1.427(3) .
C1 Hf1 2.547(2) .
C1S C3S 1.369(5) 2_585
C1S C2S 1.384(5) .
C2 C3 1.418(3) .
C2 C6 1.505(3) .
C2 Hf1 2.492(2) .
C2S F1 1.160(5) .
C2S C3S 1.383(5) .
C3 C4 1.412(3) .
C3 Hf1 2.509(2) .
C3S C1S 1.369(5) 2_585
C4 C5 1.431(3) .
C4 C7 1.493(3) .
C4 Hf1 2.581(2) .
C5 C8 1.502(3) .
C5 Hf1 2.604(2) .
C9 C13 1.407(3) .
C9 C10 1.423(3) .
C9 Hf1 2.506(2) .
C10 C11 1.417(3) .
C10 C14 1.500(3) .
C10 Hf1 2.567(2) .
C11 C12 1.413(3) .
C11 C15 1.498(3) .
C11 Hf1 2.603(2) .
C12 C13 1.424(3) .
C12 Hf1 2.541(2) .
C13 C16 1.504(3) .
C13 Hf1 2.500(2) .
C17 C18 1.409(3) .
C17 C21 1.418(3) .
C17 Hf2 2.534(2) .
C18 C19 1.427(3) .
C18 C23 1.501(3) .
C18 Hf2 2.563(2) .
C19 C20 1.407(3) .
C19 C24 1.501(3) .
C19 Hf2 2.560(2) .
C20 C21 1.418(3) .
C20 Hf2 2.511(2) .
C21 C22 1.502(3) .
C21 Hf2 2.514(2) .
C25 C26 1.417(3) .
C25 C29 1.418(3) .
C25 Hf2 2.499(2) .
C26 C27 1.415(3) .
C26 C31 1.495(3) .
C26 Hf2 2.574(2) .
C27 C28 1.418(3) .
C27 C32 1.510(3) .
C27 Hf2 2.575(2) .
C28 C29 1.413(3) .
C28 Hf2 2.513(2) .
C29 C30 1.503(3) .
C29 Hf2 2.507(2) .
C33 N2 1.176(3) .
C33 O1 1.196(3) .
C34 C35 1.306(3) .
C34 Hf1 2.266(2) .
C35 C36 1.314(3) .
C36 C37 1.501(4) .
C36 C38 1.515(3) .
N1 Hf2 2.0676(19) .
N1 Hf1 2.0755(18) .
N2 Hf2 2.122(2) .

loop_
_geom_torsion_atom_site_label_1
_geom_torsion_atom_site_label_2
_geom_torsion_atom_site_label_3
_geom_torsion_atom_site_label_4
_geom_torsion
_geom_torsion_site_symmetry_1
_geom_torsion_site_symmetry_4
C5 C1 C2 C3 0.9(3) . .
Hf1 C1 C2 C3 68.49(15) . .
C5 C1 C2 C6 173.5(2) . .
Hf1 C1 C2 C6 -118.9(2) . .
C5 C1 C2 Hf1 -67.58(17) . .
C3S C1S C2S F1 -175.5(3) 2_585 .
C3S C1S C2S C3S -0.2(5) 2_585 .
C1 C2 C3 C4 -1.0(3) . .
C6 C2 C3 C4 -173.8(2) . .
Hf1 C2 C3 C4 68.57(16) . .
C1 C2 C3 Hf1 -69.55(16) . .
C6 C2 C3 Hf1 117.7(2) . .
F1 C2S C3S C1S 175.6(3) . 2_585
C1S C2S C3S C1S 0.2(5) . 2_585
C2 C3 C4 C5 0.7(3) . .
Hf1 C3 C4 C5 66.75(16) . .
C2 C3 C4 C7 173.2(2) . .
Hf1 C3 C4 C7 -120.7(2) . .
C2 C3 C4 Hf1 -66.07(16) . .
C2 C1 C5 C4 -0.5(3) . .
Hf1 C1 C5 C4 -64.88(16) . .
C2 C1 C5 C8 -174.8(2) . .
Hf1 C1 C5 C8 120.9(2) . .
C2 C1 C5 Hf1 64.37(16) . .
C3 C4 C5 C1 -0.1(3) . .
C7 C4 C5 C1 -172.8(2) . .
Hf1 C4 C5 C1 64.11(16) . .
C3 C4 C5 C8 174.2(2) . .
C7 C4 C5 C8 1.6(4) . .
Hf1 C4 C5 C8 -121.6(2) . .
C3 C4 C5 Hf1 -64.22(16) . .
C7 C4 C5 Hf1 123.1(2) . .
C13 C9 C10 C11 -1.2(3) . .
Hf1 C9 C10 C11 -67.69(16) . .
C13 C9 C10 C14 -173.7(2) . .
Hf1 C9 C10 C14 119.9(2) . .
C13 C9 C10 Hf1 66.46(16) . .
C9 C10 C11 C12 1.5(3) . .
C14 C10 C11 C12 174.0(2) . .
Hf1 C10 C11 C12 -63.38(16) . .
C9 C10 C11 C15 -172.2(2) . .
C14 C10 C11 C15 0.3(4) . .
Hf1 C10 C11 C15 122.9(2) . .
C9 C10 C11 Hf1 64.90(16) . .
C14 C10 C11 Hf1 -122.6(2) . .
C10 C11 C12 C13 -1.3(3) . .
C15 C11 C12 C13 172.4(2) . .
Hf1 C11 C12 C13 -65.33(16) . .
C10 C11 C12 Hf1 64.06(16) . .
C15 C11 C12 Hf1 -122.2(2) . .
C10 C9 C13 C12 0.5(3) . .
Hf1 C9 C13 C12 68.64(15) . .
C10 C9 C13 C16 178.9(2) . .
Hf1 C9 C13 C16 -112.9(2) . .
C10 C9 C13 Hf1 -68.18(16) . .
C11 C12 C13 C9 0.5(2) . .
Hf1 C12 C13 C9 -67.77(15) . .
C11 C12 C13 C16 -178.0(2) . .
Hf1 C12 C13 C16 113.8(2) . .
C11 C12 C13 Hf1 68.27(16) . .
C21 C17 C18 C19 -0.8(3) . .
Hf2 C17 C18 C19 -66.13(16) . .
C21 C17 C18 C23 -177.5(2) . .
Hf2 C17 C18 C23 117.2(2) . .
C21 C17 C18 Hf2 65.31(16) . .
C17 C18 C19 C20 0.7(3) . .
C23 C18 C19 C20 177.3(2) . .
Hf2 C18 C19 C20 -64.84(16) . .
C17 C18 C19 C24 -174.9(2) . .
C23 C18 C19 C24 1.6(4) . .
Hf2 C18 C19 C24 119.5(2) . .
C17 C18 C19 Hf2 65.54(16) . .
C23 C18 C19 Hf2 -117.9(2) . .
C18 C19 C20 C21 -0.3(3) . .
C24 C19 C20 C21 175.3(2) . .
Hf2 C19 C20 C21 -66.48(16) . .
C18 C19 C20 Hf2 66.15(16) . .
C24 C19 C20 Hf2 -118.2(2) . .
C19 C20 C21 C17 -0.2(3) . .
Hf2 C20 C21 C17 -67.98(15) . .
C19 C20 C21 C22 -172.9(2) . .
Hf2 C20 C21 C22 119.2(2) . .
C19 C20 C21 Hf2 67.81(16) . .
C18 C17 C21 C20 0.6(3) . .
Hf2 C17 C21 C20 67.31(15) . .
C18 C17 C21 C22 173.3(2) . .
Hf2 C17 C21 C22 -120.0(2) . .
C18 C17 C21 Hf2 -66.70(16) . .
C29 C25 C26 C27 -2.0(3) . .
Hf2 C25 C26 C27 65.49(16) . .
C29 C25 C26 C31 171.6(2) . .
Hf2 C25 C26 C31 -120.9(2) . .
C29 C25 C26 Hf2 -67.51(16) . .
C25 C26 C27 C28 0.7(3) . .
C31 C26 C27 C28 -173.1(2) . .
Hf2 C26 C27 C28 64.04(15) . .
C25 C26 C27 C32 172.6(2) . .
C31 C26 C27 C32 -1.2(4) . .
Hf2 C26 C27 C32 -124.0(2) . .
C25 C26 C27 Hf2 -63.36(15) . .
C31 C26 C27 Hf2 122.9(2) . .
C26 C27 C28 C29 0.9(3) . .
C32 C27 C28 C29 -170.9(2) . .
Hf2 C27 C28 C29 66.67(16) . .
C26 C27 C28 Hf2 -65.76(16) . .
C32 C27 C28 Hf2 122.4(2) . .
C27 C28 C29 C25 -2.1(3) . .
Hf2 C28 C29 C25 66.39(15) . .
C27 C28 C29 C30 173.0(2) . .
Hf2 C28 C29 C30 -118.4(2) . .
C27 C28 C29 Hf2 -68.52(16) . .
C26 C25 C29 C28 2.6(3) . .
Hf2 C25 C29 C28 -66.85(16) . .
C26 C25 C29 C30 -172.6(2) . .
Hf2 C25 C29 C30 118.0(2) . .
C26 C25 C29 Hf2 69.41(16) . .
Hf2 N1 Hf1 C34 60.0(3) . .
Hf2 N1 Hf1 C2 -75.2(3) . .
Hf2 N1 Hf1 C13 155.4(2) . .
Hf2 N1 Hf1 C9 -164.4(2) . .
Hf2 N1 Hf1 C3 -50.1(2) . .
Hf2 N1 Hf1 C12 139.4(2) . .
Hf2 N1 Hf1 C1 -61.7(3) . .
Hf2 N1 Hf1 C10 -168.5(2) . .
Hf2 N1 Hf1 C4 -20.6(3) . .
Hf2 N1 Hf1 C11 161.0(3) . .
Hf2 N1 Hf1 C5 -19.8(3) . .
C35 C34 Hf1 N1 119.9(2) . .
C35 C34 Hf1 C2 -123.7(2) . .
C35 C34 Hf1 C13 -15.9(2) . .
C35 C34 Hf1 C9 -17.4(3) . .
C35 C34 Hf1 C3 -154.8(2) . .
C35 C34 Hf1 C12 15.4(2) . .
C35 C34 Hf1 C1 -98.5(2) . .
C35 C34 Hf1 C10 21.4(3) . .
C35 C34 Hf1 C4 -145.3(2) . .
C35 C34 Hf1 C11 36.5(2) . .
C35 C34 Hf1 C5 -112.7(2) . .
C3 C2 Hf1 N1 50.66(15) . .
C1 C2 Hf1 N1 162.40(13) . .
C6 C2 Hf1 N1 -71.94(19) . .
C3 C2 Hf1 C34 -62.79(17) . .
C1 C2 Hf1 C34 48.95(17) . .
C6 C2 Hf1 C34 174.61(16) . .
C3 C2 Hf1 C13 -163.33(13) . .
C1 C2 Hf1 C13 -51.59(15) . .
C6 C2 Hf1 C13 74.07(19) . .
C3 C2 Hf1 C9 173.48(15) . .
C1 C2 Hf1 C9 -74.78(14) . .
C6 C2 Hf1 C9 50.88(18) . .
C1 C2 Hf1 C3 111.7(2) . .
C6 C2 Hf1 C3 -122.6(2) . .
C3 C2 Hf1 C12 -179.23(13) . .
C1 C2 Hf1 C12 -67.49(17) . .
C6 C2 Hf1 C12 58.2(2) . .
C3 C2 Hf1 C1 -111.7(2) . .
C6 C2 Hf1 C1 125.7(2) . .
C3 C2 Hf1 C10 142.93(14) . .
C1 C2 Hf1 C10 -105.33(14) . .
C6 C2 Hf1 C10 20.33(19) . .
C3 C2 Hf1 C4 -36.22(13) . .
C1 C2 Hf1 C4 75.52(14) . .
C6 C2 Hf1 C4 -158.8(2) . .
C3 C2 Hf1 C11 141.00(13) . .
C1 C2 Hf1 C11 -107.26(14) . .
C6 C2 Hf1 C11 18.4(2) . .
C3 C2 Hf1 C5 -76.06(15) . .
C1 C2 Hf1 C5 35.68(13) . .
C6 C2 Hf1 C5 161.3(2) . .
C9 C13 Hf1 N1 83.24(17) . .
C12 C13 Hf1 N1 -29.40(18) . .
C16 C13 Hf1 N1 -153.66(16) . .
C9 C13 Hf1 C34 -177.66(14) . .
C12 C13 Hf1 C34 69.70(14) . .
C16 C13 Hf1 C34 -54.57(18) . .
C9 C13 Hf1 C2 -46.18(15) . .
C12 C13 Hf1 C2 -158.83(13) . .
C16 C13 Hf1 C2 76.91(18) . .
C12 C13 Hf1 C9 -112.6(2) . .
C16 C13 Hf1 C9 123.1(2) . .
C9 C13 Hf1 C3 -59.07(17) . .
C12 C13 Hf1 C3 -171.71(13) . .
C16 C13 Hf1 C3 64.0(2) . .
C9 C13 Hf1 C12 112.6(2) . .
C16 C13 Hf1 C12 -124.3(2) . .
C9 C13 Hf1 C1 -71.54(14) . .
C12 C13 Hf1 C1 175.82(14) . .
C16 C13 Hf1 C1 51.55(18) . .
C9 C13 Hf1 C10 36.71(13) . .
C12 C13 Hf1 C10 -75.93(14) . .
C16 C13 Hf1 C10 159.8(2) . .
C9 C13 Hf1 C4 -101.77(15) . .
C12 C13 Hf1 C4 145.59(13) . .
C16 C13 Hf1 C4 21.3(2) . .
C9 C13 Hf1 C11 76.31(15) . .
C12 C13 Hf1 C11 -36.33(13) . .
C16 C13 Hf1 C11 -160.6(2) . .
C9 C13 Hf1 C5 -100.52(14) . .
C12 C13 Hf1 C5 146.84(14) . .
C16 C13 Hf1 C5 22.57(18) . .
C13 C9 Hf1 N1 -123.16(14) . .
C10 C9 Hf1 N1 -7.54(17) . .
C13 C9 Hf1 C34 2.73(17) . .
C10 C9 Hf1 C34 118.34(14) . .
C13 C9 Hf1 C2 135.04(15) . .
C10 C9 Hf1 C2 -109.35(15) . .
C10 C9 Hf1 C13 115.6(2) . .
C13 C9 Hf1 C3 138.91(14) . .
C10 C9 Hf1 C3 -105.47(14) . .
C13 C9 Hf1 C12 -38.49(13) . .
C10 C9 Hf1 C12 77.12(15) . .
C13 C9 Hf1 C1 102.11(15) . .
C10 C9 Hf1 C1 -142.28(15) . .
C13 C9 Hf1 C10 -115.6(2) . .
C13 C9 Hf1 C4 104.59(15) . .
C10 C9 Hf1 C4 -139.79(14) . .
C13 C9 Hf1 C11 -78.55(15) . .
C10 C9 Hf1 C11 37.06(13) . .
C13 C9 Hf1 C5 84.54(14) . .
C10 C9 Hf1 C5 -159.85(14) . .
C4 C3 Hf1 N1 113.18(14) . .
C2 C3 Hf1 N1 -131.05(15) . .
C4 C3 Hf1 C34 17.80(15) . .
C2 C3 Hf1 C34 133.58(14) . .
C4 C3 Hf1 C2 -115.8(2) . .
C4 C3 Hf1 C13 -92.38(15) . .
C2 C3 Hf1 C13 23.39(19) . .
C4 C3 Hf1 C9 -122.83(13) . .
C2 C3 Hf1 C9 -7.06(16) . .
C4 C3 Hf1 C12 -113.3(3) . .
C2 C3 Hf1 C12 2.5(4) . .
C4 C3 Hf1 C1 -76.90(14) . .
C2 C3 Hf1 C1 38.88(13) . .
C4 C3 Hf1 C10 -158.93(12) . .
C2 C3 Hf1 C10 -43.15(16) . .
C2 C3 Hf1 C4 115.8(2) . .
C4 C3 Hf1 C11 178.02(12) . .
C2 C3 Hf1 C11 -66.20(19) . .
C4 C3 Hf1 C5 -37.05(13) . .
C2 C3 Hf1 C5 78.72(15) . .
C11 C12 Hf1 N1 43.84(15) . .
C13 C12 Hf1 N1 159.09(13) . .
C11 C12 Hf1 C34 138.31(14) . .
C13 C12 Hf1 C34 -106.44(14) . .
C11 C12 Hf1 C2 -85.94(16) . .
C13 C12 Hf1 C2 29.31(18) . .
C11 C12 Hf1 C13 -115.2(2) . .
C11 C12 Hf1 C9 -76.96(14) . .
C13 C12 Hf1 C9 38.28(13) . .
C11 C12 Hf1 C3 -87.8(4) . .
C13 C12 Hf1 C3 27.4(4) . .
C11 C12 Hf1 C1 -119.87(14) . .
C13 C12 Hf1 C1 -4.62(16) . .
C11 C12 Hf1 C10 -36.09(13) . .
C13 C12 Hf1 C10 79.16(14) . .
C11 C12 Hf1 C4 179.86(14) . .
C13 C12 Hf1 C4 -64.9(2) . .
C13 C12 Hf1 C11 115.2(2) . .
C11 C12 Hf1 C5 -155.61(13) . .
C13 C12 Hf1 C5 -40.37(16) . .
C5 C1 Hf1 N1 91.56(16) . .
C2 C1 Hf1 N1 -24.64(19) . .
C5 C1 Hf1 C34 -27.14(16) . .
C2 C1 Hf1 C34 -143.34(14) . .
C5 C1 Hf1 C2 116.2(2) . .
C5 C1 Hf1 C13 -113.60(15) . .
C2 C1 Hf1 C13 130.20(14) . .
C5 C1 Hf1 C9 -145.68(15) . .
C2 C1 Hf1 C9 98.12(14) . .
C5 C1 Hf1 C3 77.24(15) . .
C2 C1 Hf1 C3 -38.95(13) . .
C5 C1 Hf1 C12 -111.08(14) . .
C2 C1 Hf1 C12 132.72(13) . .
C5 C1 Hf1 C10 -165.25(14) . .
C2 C1 Hf1 C10 78.56(14) . .
C5 C1 Hf1 C4 36.79(13) . .
C2 C1 Hf1 C4 -79.41(14) . .
C5 C1 Hf1 C11 -146.35(13) . .
C2 C1 Hf1 C11 97.46(15) . .
C2 C1 Hf1 C5 -116.2(2) . .
C11 C10 Hf1 N1 -72.29(14) . .
C9 C10 Hf1 N1 173.73(14) . .
C14 C10 Hf1 N1 51.5(2) . .
C11 C10 Hf1 C34 28.92(17) . .
C9 C10 Hf1 C34 -85.05(16) . .
C14 C10 Hf1 C34 152.76(19) . .
C11 C10 Hf1 C2 -176.98(14) . .
C9 C10 Hf1 C2 69.04(14) . .
C14 C10 Hf1 C2 -53.1(2) . .
C11 C10 Hf1 C13 77.15(14) . .
C9 C10 Hf1 C13 -36.83(13) . .
C14 C10 Hf1 C13 -159.0(2) . .
C11 C10 Hf1 C9 114.0(2) . .
C14 C10 Hf1 C9 -122.2(3) . .
C11 C10 Hf1 C3 -155.12(13) . .
C9 C10 Hf1 C3 90.90(15) . .
C14 C10 Hf1 C3 -31.3(2) . .
C11 C10 Hf1 C12 36.16(13) . .
C9 C10 Hf1 C12 -77.81(15) . .
C14 C10 Hf1 C12 160.0(2) . .
C11 C10 Hf1 C1 150.83(13) . .
C9 C10 Hf1 C1 36.86(15) . .
C14 C10 Hf1 C1 -85.3(2) . .
C11 C10 Hf1 C4 -175.72(13) . .
C9 C10 Hf1 C4 70.30(19) . .
C14 C10 Hf1 C4 -51.9(3) . .
C9 C10 Hf1 C11 -114.0(2) . .
C14 C10 Hf1 C11 123.8(3) . .
C11 C10 Hf1 C5 140.61(13) . .
C9 C10 Hf1 C5 26.64(18) . .
C14 C10 Hf1 C5 -95.6(2) . .
C3 C4 Hf1 N1 -66.56(14) . .
C5 C4 Hf1 N1 178.80(14) . .
C7 C4 Hf1 N1 55.7(2) . .
C3 C4 Hf1 C34 -163.12(14) . .
C5 C4 Hf1 C34 82.24(14) . .
C7 C4 Hf1 C34 -40.9(2) . .
C3 C4 Hf1 C2 37.12(13) . .
C5 C4 Hf1 C2 -77.52(14) . .
C7 C4 Hf1 C2 159.4(2) . .
C3 C4 Hf1 C13 116.97(14) . .
C5 C4 Hf1 C13 2.33(18) . .
C7 C4 Hf1 C13 -120.76(19) . .
C3 C4 Hf1 C9 75.24(15) . .
C5 C4 Hf1 C9 -39.40(17) . .
C7 C4 Hf1 C9 -162.49(18) . .
C5 C4 Hf1 C3 -114.64(19) . .
C7 C4 Hf1 C3 122.3(3) . .
C3 C4 Hf1 C12 155.70(15) . .
C5 C4 Hf1 C12 41.1(2) . .
C7 C4 Hf1 C12 -82.0(2) . .
C3 C4 Hf1 C1 78.24(14) . .
C5 C4 Hf1 C1 -36.40(13) . .
C7 C4 Hf1 C1 -159.5(2) . .
C3 C4 Hf1 C10 35.6(2) . .
C5 C4 Hf1 C10 -79.07(19) . .
C7 C4 Hf1 C10 157.84(17) . .
C3 C4 Hf1 C5 114.64(19) . .
C7 C4 Hf1 C5 -123.1(3) . .
C12 C11 Hf1 N1 -137.66(14) . .
C10 C11 Hf1 N1 105.95(14) . .
C15 C11 Hf1 N1 -16.0(2) . .
C12 C11 Hf1 C34 -41.63(14) . .
C10 C11 Hf1 C34 -158.03(13) . .
C15 C11 Hf1 C34 80.0(2) . .
C12 C11 Hf1 C2 120.06(14) . .
C10 C11 Hf1 C2 3.66(16) . .
C15 C11 Hf1 C2 -118.3(2) . .
C12 C11 Hf1 C13 37.45(13) . .
C10 C11 Hf1 C13 -78.95(14) . .
C15 C11 Hf1 C13 159.1(2) . .
C12 C11 Hf1 C9 78.44(14) . .
C10 C11 Hf1 C9 -37.96(13) . .
C15 C11 Hf1 C9 -159.9(2) . .
C12 C11 Hf1 C3 157.24(14) . .
C10 C11 Hf1 C3 40.84(19) . .
C15 C11 Hf1 C3 -81.1(2) . .
C10 C11 Hf1 C12 -116.40(19) . .
C15 C11 Hf1 C12 121.6(3) . .
C12 C11 Hf1 C1 79.24(16) . .
C10 C11 Hf1 C1 -37.16(17) . .
C15 C11 Hf1 C1 -159.14(19) . .
C12 C11 Hf1 C10 116.40(19) . .
C15 C11 Hf1 C10 -122.0(3) . .
C12 C11 Hf1 C5 43.7(2) . .
C10 C11 Hf1 C5 -72.7(2) . .
C15 C11 Hf1 C5 165.35(18) . .
C1 C5 Hf1 N1 -117.04(14) . .
C4 C5 Hf1 N1 -1.51(17) . .
C8 C5 Hf1 N1 120.7(2) . .
C1 C5 Hf1 C34 153.27(15) . .
C4 C5 Hf1 C34 -91.20(14) . .
C8 C5 Hf1 C34 31.0(2) . .
C1 C5 Hf1 C2 -37.05(13) . .
C4 C5 Hf1 C2 78.48(15) . .
C8 C5 Hf1 C2 -159.3(2) . .
C1 C5 Hf1 C13 66.31(15) . .
C4 C5 Hf1 C13 -178.16(14) . .
C8 C5 Hf1 C13 -56.0(2) . .
C1 C5 Hf1 C9 33.60(15) . .
C4 C5 Hf1 C9 149.13(14) . .
C8 C5 Hf1 C9 -88.7(2) . .
C1 C5 Hf1 C3 -78.32(15) . .
C4 C5 Hf1 C3 37.22(13) . .
C8 C5 Hf1 C3 159.4(2) . .
C1 C5 Hf1 C12 86.99(15) . .
C4 C5 Hf1 C12 -157.48(13) . .
C8 C5 Hf1 C12 -35.3(2) . .
C4 C5 Hf1 C1 115.5(2) . .
C8 C5 Hf1 C1 -122.3(3) . .
C1 C5 Hf1 C10 19.37(18) . .
C4 C5 Hf1 C10 134.91(14) . .
C8 C5 Hf1 C10 -102.9(2) . .
C1 C5 Hf1 C4 -115.5(2) . .
C8 C5 Hf1 C4 122.2(3) . .
C1 C5 Hf1 C11 61.2(2) . .
C4 C5 Hf1 C11 176.75(14) . .
C8 C5 Hf1 C11 -61.1(3) . .
Hf1 N1 Hf2 N2 39.0(3) . .
Hf1 N1 Hf2 C25 -52.5(2) . .
Hf1 N1 Hf2 C29 -85.4(2) . .
Hf1 N1 Hf2 C20 161.9(2) . .
Hf1 N1 Hf2 C28 -100.1(2) . .
Hf1 N1 Hf2 C21 174.6(2) . .
Hf1 N1 Hf2 C17 149.7(3) . .
Hf1 N1 Hf2 C19 120.8(2) . .
Hf1 N1 Hf2 C18 120.5(2) . .
Hf1 N1 Hf2 C26 -40.1(3) . .
Hf1 N1 Hf2 C27 -71.3(3) . .
C33 N2 Hf2 N1 66.2(8) . .
C33 N2 Hf2 C25 153.7(8) . .
C33 N2 Hf2 C29 157.0(8) . .
C33 N2 Hf2 C20 -73.1(8) . .
C33 N2 Hf2 C28 -162.4(8) . .
C33 N2 Hf2 C21 -47.5(8) . .
C33 N2 Hf2 C17 -16.5(8) . .
C33 N2 Hf2 C19 -58.8(8) . .
C33 N2 Hf2 C18 -26.0(8) . .
C33 N2 Hf2 C26 -177.7(8) . .
C33 N2 Hf2 C27 -152.8(8) . .
C26 C25 Hf2 N1 159.18(14) . .
C29 C25 Hf2 N1 -86.26(14) . .
C26 C25 Hf2 N2 60.45(14) . .
C29 C25 Hf2 N2 175.01(13) . .
C26 C25 Hf2 C29 -114.56(19) . .
C26 C25 Hf2 C20 -53.99(17) . .
C29 C25 Hf2 C20 60.57(16) . .
C26 C25 Hf2 C28 -76.75(14) . .
C29 C25 Hf2 C28 37.80(13) . .
C26 C25 Hf2 C21 -97.99(15) . .
C29 C25 Hf2 C21 16.56(17) . .
C26 C25 Hf2 C17 -141.07(17) . .
C29 C25 Hf2 C17 -26.5(2) . .
C26 C25 Hf2 C19 -11.0(2) . .
C29 C25 Hf2 C19 103.53(17) . .
C29 C25 Hf2 C26 114.56(19) . .
C26 C25 Hf2 C27 -36.34(13) . .
C29 C25 Hf2 C27 78.22(14) . .
C28 C29 Hf2 N1 -154.82(14) . .
C25 C29 Hf2 N1 91.63(14) . .
C30 C29 Hf2 N1 -31.46(19) . .
C28 C29 Hf2 N2 107.49(14) . .
C25 C29 Hf2 N2 -6.07(16) . .
C30 C29 Hf2 N2 -129.15(18) . .
C28 C29 Hf2 C25 113.55(19) . .
C30 C29 Hf2 C25 -123.1(2) . .
C28 C29 Hf2 C20 -21.40(15) . .
C25 C29 Hf2 C20 -134.95(13) . .
C30 C29 Hf2 C20 101.96(19) . .
C25 C29 Hf2 C28 -113.55(19) . .
C30 C29 Hf2 C28 123.4(3) . .
C28 C29 Hf2 C21 -54.11(14) . .
C25 C29 Hf2 C21 -167.67(13) . .
C30 C29 Hf2 C21 69.25(19) . .
C28 C29 Hf2 C17 -79.74(15) . .
C25 C29 Hf2 C17 166.71(12) . .
C30 C29 Hf2 C17 43.6(2) . .
C28 C29 Hf2 C19 -8.9(2) . .
C25 C29 Hf2 C19 -122.46(14) . .
C30 C29 Hf2 C19 114.45(19) . .
C28 C29 Hf2 C18 -65.7(2) . .
C25 C29 Hf2 C18 -179.22(15) . .
C30 C29 Hf2 C18 57.7(3) . .
C28 C29 Hf2 C26 76.51(14) . .
C25 C29 Hf2 C26 -37.04(13) . .
C30 C29 Hf2 C26 -160.1(2) . .
C28 C29 Hf2 C27 36.78(13) . .
C25 C29 Hf2 C27 -76.77(14) . .
C30 C29 Hf2 C27 160.1(2) . .
C19 C20 Hf2 N1 -92.66(16) . .
C21 C20 Hf2 N1 23.43(19) . .
C19 C20 Hf2 N2 27.04(15) . .
C21 C20 Hf2 N2 143.13(14) . .
C19 C20 Hf2 C25 134.82(14) . .
C21 C20 Hf2 C25 -109.09(15) . .
C19 C20 Hf2 C29 164.97(13) . .
C21 C20 Hf2 C29 -78.94(15) . .
C19 C20 Hf2 C28 153.39(15) . .
C21 C20 Hf2 C28 -90.52(15) . .
C19 C20 Hf2 C21 -116.1(2) . .
C19 C20 Hf2 C17 -77.61(15) . .
C21 C20 Hf2 C17 38.48(14) . .
C21 C20 Hf2 C19 116.1(2) . .
C19 C20 Hf2 C18 -37.30(13) . .
C21 C20 Hf2 C18 78.79(15) . .
C19 C20 Hf2 C26 107.78(14) . .
C21 C20 Hf2 C26 -136.13(14) . .
C19 C20 Hf2 C27 120.39(15) . .
C21 C20 Hf2 C27 -123.52(15) . .
C29 C28 Hf2 N1 27.93(16) . .
C27 C28 Hf2 N1 143.07(13) . .
C29 C28 Hf2 N2 -97.22(15) . .
C27 C28 Hf2 N2 17.92(17) . .
C29 C28 Hf2 C25 -38.05(13) . .
C27 C28 Hf2 C25 77.09(15) . .
C27 C28 Hf2 C29 115.1(2) . .
C29 C28 Hf2 C20 159.51(15) . .
C27 C28 Hf2 C20 -85.35(14) . .
C29 C28 Hf2 C21 126.29(14) . .
C27 C28 Hf2 C21 -118.57(14) . .
C29 C28 Hf2 C17 117.14(14) . .
C27 C28 Hf2 C17 -127.72(13) . .
C29 C28 Hf2 C19 174.03(13) . .
C27 C28 Hf2 C19 -70.83(14) . .
C29 C28 Hf2 C18 148.08(13) . .
C27 C28 Hf2 C18 -96.78(15) . .
C29 C28 Hf2 C26 -78.58(14) . .
C27 C28 Hf2 C26 36.56(13) . .
C29 C28 Hf2 C27 -115.1(2) . .
C20 C21 Hf2 N1 -162.50(14) . .
C17 C21 Hf2 N1 -50.24(15) . .
C22 C21 Hf2 N1 74.28(19) . .
C20 C21 Hf2 N2 -49.88(17) . .
C17 C21 Hf2 N2 62.38(17) . .
C22 C21 Hf2 N2 -173.10(17) . .
C20 C21 Hf2 C25 100.79(16) . .
C17 C21 Hf2 C25 -146.95(13) . .
C22 C21 Hf2 C25 -22.4(2) . .
C20 C21 Hf2 C29 109.86(14) . .
C17 C21 Hf2 C29 -137.88(14) . .
C22 C21 Hf2 C29 -13.4(2) . .
C17 C21 Hf2 C20 112.3(2) . .
C22 C21 Hf2 C20 -123.2(3) . .
C20 C21 Hf2 C28 83.55(14) . .
C17 C21 Hf2 C28 -164.18(15) . .
C22 C21 Hf2 C28 -39.66(19) . .
C20 C21 Hf2 C17 -112.3(2) . .
C22 C21 Hf2 C17 124.5(2) . .
C20 C21 Hf2 C19 -36.15(13) . .
C17 C21 Hf2 C19 76.11(15) . .
C22 C21 Hf2 C19 -159.4(2) . .
C20 C21 Hf2 C18 -76.33(15) . .
C17 C21 Hf2 C18 35.94(13) . .
C22 C21 Hf2 C18 160.5(2) . .
C20 C21 Hf2 C26 57.91(17) . .
C17 C21 Hf2 C26 170.17(13) . .
C22 C21 Hf2 C26 -65.3(2) . .
C20 C21 Hf2 C27 55.31(15) . .
C17 C21 Hf2 C27 167.57(14) . .
C22 C21 Hf2 C27 -67.91(19) . .
C18 C17 Hf2 N1 -113.47(14) . .
C21 C17 Hf2 N1 130.06(15) . .
C18 C17 Hf2 N2 -17.89(15) . .
C21 C17 Hf2 N2 -134.36(14) . .
C18 C17 Hf2 C25 -174.64(15) . .
C21 C17 Hf2 C25 68.9(2) . .
C18 C17 Hf2 C29 168.50(13) . .
C21 C17 Hf2 C29 52.03(16) . .
C18 C17 Hf2 C20 77.80(15) . .
C21 C17 Hf2 C20 -38.67(13) . .
C18 C17 Hf2 C28 133.40(13) . .
C21 C17 Hf2 C28 16.93(16) . .
C18 C17 Hf2 C21 116.5(2) . .
C18 C17 Hf2 C19 37.33(13) . .
C21 C17 Hf2 C19 -79.14(15) . .
C21 C17 Hf2 C18 -116.5(2) . .
C18 C17 Hf2 C26 93.2(3) . .
C21 C17 Hf2 C26 -23.3(3) . .
C18 C17 Hf2 C27 100.60(15) . .
C21 C17 Hf2 C27 -15.87(18) . .
C20 C19 Hf2 N1 113.91(14) . .
C18 C19 Hf2 N1 -0.67(18) . .
C24 C19 Hf2 N1 -124.34(19) . .
C20 C19 Hf2 N2 -153.66(15) . .
C18 C19 Hf2 N2 91.75(14) . .
C24 C19 Hf2 N2 -31.91(19) . .
C20 C19 Hf2 C25 -78.19(19) . .
C18 C19 Hf2 C25 167.22(14) . .
C24 C19 Hf2 C25 43.6(3) . .
C20 C19 Hf2 C29 -22.5(2) . .
C18 C19 Hf2 C29 -137.06(14) . .
C24 C19 Hf2 C29 99.3(2) . .
C18 C19 Hf2 C20 -114.6(2) . .
C24 C19 Hf2 C20 121.7(3) . .
C20 C19 Hf2 C28 -27.51(15) . .
C18 C19 Hf2 C28 -142.10(14) . .
C24 C19 Hf2 C28 94.2(2) . .
C20 C19 Hf2 C21 36.81(13) . .
C18 C19 Hf2 C21 -77.78(15) . .
C24 C19 Hf2 C21 158.6(2) . .
C20 C19 Hf2 C17 77.55(15) . .
C18 C19 Hf2 C17 -37.04(13) . .
C24 C19 Hf2 C17 -160.7(2) . .
C20 C19 Hf2 C18 114.6(2) . .
C24 C19 Hf2 C18 -123.7(3) . .
C20 C19 Hf2 C26 -84.64(15) . .
C18 C19 Hf2 C26 160.77(13) . .
C24 C19 Hf2 C26 37.1(2) . .
C20 C19 Hf2 C27 -58.00(14) . .
C18 C19 Hf2 C27 -172.58(14) . .
C24 C19 Hf2 C27 63.8(2) . .
C17 C18 Hf2 N1 64.84(14) . .
C19 C18 Hf2 N1 179.45(14) . .
C23 C18 Hf2 N1 -56.85(19) . .
C17 C18 Hf2 N2 163.21(14) . .
C19 C18 Hf2 N2 -82.18(14) . .
C23 C18 Hf2 N2 41.51(19) . .
C17 C18 Hf2 C29 -22.5(2) . .
C19 C18 Hf2 C29 92.1(2) . .
C23 C18 Hf2 C29 -144.19(19) . .
C17 C18 Hf2 C20 -77.48(15) . .
C19 C18 Hf2 C20 37.13(14) . .
C23 C18 Hf2 C20 160.8(2) . .
C17 C18 Hf2 C28 -63.45(16) . .
C19 C18 Hf2 C28 51.16(17) . .
C23 C18 Hf2 C28 174.85(17) . .
C17 C18 Hf2 C21 -36.55(13) . .
C19 C18 Hf2 C21 78.06(15) . .
C23 C18 Hf2 C21 -158.2(2) . .
C19 C18 Hf2 C17 114.6(2) . .
C23 C18 Hf2 C17 -121.7(3) . .
C17 C18 Hf2 C19 -114.6(2) . .
C23 C18 Hf2 C19 123.7(3) . .
C17 C18 Hf2 C26 -145.22(14) . .
C19 C18 Hf2 C26 -30.6(2) . .
C23 C18 Hf2 C26 93.1(2) . .
C17 C18 Hf2 C27 -105.31(15) . .
C19 C18 Hf2 C27 9.29(18) . .
C23 C18 Hf2 C27 132.99(18) . .
C27 C26 Hf2 N1 -139.18(14) . .
C25 C26 Hf2 N1 -23.56(16) . .
C31 C26 Hf2 N1 98.3(2) . .
C27 C26 Hf2 N2 127.85(15) . .
C25 C26 Hf2 N2 -116.53(14) . .
C31 C26 Hf2 N2 5.32(19) . .
C27 C26 Hf2 C25 -115.6(2) . .
C31 C26 Hf2 C25 121.9(3) . .
C27 C26 Hf2 C29 -77.98(15) . .
C25 C26 Hf2 C29 37.65(13) . .
C31 C26 Hf2 C29 159.5(2) . .
C27 C26 Hf2 C20 23.87(15) . .
C25 C26 Hf2 C20 139.49(14) . .
C31 C26 Hf2 C20 -98.7(2) . .
C27 C26 Hf2 C28 -37.08(13) . .
C25 C26 Hf2 C28 78.54(15) . .
C31 C26 Hf2 C28 -159.6(2) . .
C27 C26 Hf2 C21 -4.89(18) . .
C25 C26 Hf2 C21 110.74(14) . .
C31 C26 Hf2 C21 -127.41(19) . .
C27 C26 Hf2 C17 11.0(3) . .
C25 C26 Hf2 C17 126.6(2) . .
C31 C26 Hf2 C17 -111.6(3) . .
C27 C26 Hf2 C19 57.69(15) . .
C25 C26 Hf2 C19 173.32(13) . .
C31 C26 Hf2 C19 -64.8(2) . .
C27 C26 Hf2 C18 75.08(18) . .
C25 C26 Hf2 C18 -169.30(13) . .
C31 C26 Hf2 C18 -47.4(3) . .
C25 C26 Hf2 C27 115.6(2) . .
C31 C26 Hf2 C27 -122.5(3) . .
C26 C27 Hf2 N1 60.54(18) . .
C28 C27 Hf2 N1 -54.71(18) . .
C32 C27 Hf2 N1 -176.76(19) . .
C26 C27 Hf2 N2 -50.58(14) . .
C28 C27 Hf2 N2 -165.83(14) . .
C32 C27 Hf2 N2 72.1(2) . .
C26 C27 Hf2 C25 36.92(13) . .
C28 C27 Hf2 C25 -78.33(15) . .
C32 C27 Hf2 C25 159.6(2) . .
C26 C27 Hf2 C29 78.03(15) . .
C28 C27 Hf2 C29 -37.21(13) . .
C32 C27 Hf2 C29 -159.3(2) . .
C26 C27 Hf2 C20 -156.80(15) . .
C28 C27 Hf2 C20 87.96(14) . .
C32 C27 Hf2 C20 -34.1(2) . .
C26 C27 Hf2 C28 115.2(2) . .
C32 C27 Hf2 C28 -122.1(3) . .
C26 C27 Hf2 C21 176.16(14) . .
C28 C27 Hf2 C21 60.92(14) . .
C32 C27 Hf2 C21 -61.1(2) . .
C26 C27 Hf2 C17 -175.30(13) . .
C28 C27 Hf2 C17 69.46(16) . .
C32 C27 Hf2 C17 -52.6(2) . .
C26 C27 Hf2 C19 -129.31(14) . .
C28 C27 Hf2 C19 115.45(14) . .
C32 C27 Hf2 C19 -6.6(2) . .
C26 C27 Hf2 C18 -134.28(14) . .
C28 C27 Hf2 C18 110.47(14) . .
C32 C27 Hf2 C18 -11.6(2) . .
C28 C27 Hf2 C26 -115.2(2) . .
C32 C27 Hf2 C26 122.7(3) . .
